data_4320419
loop_
_publ_author_name
'Jun Ho Shin'
'Brian M. Bridgewater'
'David G. Churchill'
'Gerard Parkin'

_publ_section_title
;
 Synthesis and Structural Characterization of PhP[(C5Me4)2], a Monodentate
 Chiral Phosphine Derived from Intramolecular C-C Coupling of
 Tetramethylcyclopentadienyl Groups: An Evaluation of Steric and
 Electronic Properties
;
_journal_name_full 'Inorganic Chemistry'
_journal_page_first 5626
_journal_page_last 5635
_journal_paper_doi 10.1021/ic010443j
_journal_volume 40
_journal_year 2001
_chemical_formula_sum 'C26 H37 Ir O P2'
_chemical_formula_weight 619.70
_chemical_name_systematic
;
  ?
;
_space_group_IT_number 4
_symmetry_cell_setting monoclinic
_symmetry_space_group_name_Hall 'P 2yb'
_symmetry_space_group_name_H-M 'P 1 21 1'
_atom_sites_solution_hydrogens geom
_atom_sites_solution_primary direct
_atom_sites_solution_secondary difmap
_audit_creation_method SHELXL-97
_cell_angle_alpha 90.00
_cell_angle_beta 101.5410(10)
_cell_angle_gamma 90.00
_cell_formula_units_Z 2
_cell_length_a 9.1715(6)
_cell_length_b 14.7803(10)
_cell_length_c 9.7107(6)
_cell_measurement_temperature 233(2)
_cell_volume 1289.74(15)
_computing_cell_refinement 'Bruker SMART'
_computing_data_collection 'Bruker SMART'
_computing_data_reduction 'Bruker SAINT'
_computing_molecular_graphics 'Bruker SHELXTL'
_computing_publication_material 'Bruker SHELXTL'
_computing_structure_refinement 'SHELXL-97 (Sheldrick, 1997)'
_computing_structure_solution 'SHELXS-97 (Sheldrick, 1990)'
_diffrn_ambient_temperature 233(2)
_diffrn_measured_fraction_theta_full 0.928
_diffrn_measured_fraction_theta_max 0.928
_diffrn_measurement_device_type 'CCD area detector'
_diffrn_measurement_method 'phi and omega scans'
_diffrn_radiation_monochromator graphite
_diffrn_radiation_source 'fine-focus sealed tube'
_diffrn_radiation_type MoK\a
_diffrn_radiation_wavelength 0.71073
_diffrn_reflns_av_R_equivalents 0.0169
_diffrn_reflns_av_sigmaI/netI 0.0200
_diffrn_reflns_limit_h_max 11
_diffrn_reflns_limit_h_min -10
_diffrn_reflns_limit_k_max 19
_diffrn_reflns_limit_k_min -18
_diffrn_reflns_limit_l_max 12
_diffrn_reflns_limit_l_min -7
_diffrn_reflns_number 9111
_diffrn_reflns_theta_full 28.17
_diffrn_reflns_theta_max 28.17
_diffrn_reflns_theta_min 2.14
_exptl_absorpt_coefficient_mu 5.315
_exptl_absorpt_correction_T_max 0.1764
_exptl_absorpt_correction_T_min 0.1764
_exptl_absorpt_correction_type none
_exptl_crystal_density_diffrn 1.596
_exptl_crystal_density_method 'not measured'
_exptl_crystal_F_000 616
_exptl_crystal_size_max 0.50
_exptl_crystal_size_mid 0.50
_exptl_crystal_size_min 0.50
_refine_diff_density_max 0.502
_refine_diff_density_min -0.608
_refine_diff_density_rms 0.071
_refine_ls_abs_structure_details 'Flack H D (1983), Acta Cryst. A39, 876-881'
_refine_ls_abs_structure_Flack 0.000(7)
_refine_ls_extinction_method none
_refine_ls_goodness_of_fit_ref 1.027
_refine_ls_hydrogen_treatment mixed
_refine_ls_matrix_type full
_refine_ls_number_parameters 277
_refine_ls_number_reflns 5392
_refine_ls_number_restraints 1
_refine_ls_restrained_S_all 1.027
_refine_ls_R_factor_all 0.0224
_refine_ls_R_factor_gt 0.0210
_refine_ls_shift/su_max 1.140
_refine_ls_shift/su_mean 0.004
_refine_ls_structure_factor_coef Fsqd
_refine_ls_weighting_details 'calc w=1/[\s^2^(Fo^2^)+(0.0374P)^2^+0.1057P] where P=(Fo^2^+2Fc^2^)/3'
_refine_ls_weighting_scheme calc
_refine_ls_wR_factor_gt 0.0534
_refine_ls_wR_factor_ref 0.0541
_reflns_number_gt 5183
_reflns_number_total 5392
_reflns_threshold_expression >2sigma(I)
_cod_data_source_file ic010443j_09.cif
_cod_data_source_block ds10
_cod_depositor_comments
;
The following automatic conversions were performed:

'_symmetry_cell_setting' value 'Monoclinic' changed to 'monoclinic'
according to the built-in table from CIF Core dictionary named
'cif_core.dic' version 2.4.1 from 2010-06-29.

Automatic conversion script
Id: cif_fix_values 1646 2011-03-28 12:23:43Z adriana 
;
_cod_database_code 4320419

loop_
_symmetry_equiv_pos_as_xyz
'x, y, z'
'-x, y+1/2, -z'

loop_
_atom_site_label
_atom_site_type_symbol
_atom_site_fract_x
_atom_site_fract_y
_atom_site_fract_z
_atom_site_U_iso_or_equiv
_atom_site_adp_type
_atom_site_occupancy
_atom_site_symmetry_multiplicity
_atom_site_calc_flag
_atom_site_refinement_flags
_atom_site_disorder_assembly
_atom_site_disorder_group
Ir Ir 0.901693(12) 0.751345(19) 0.799997(11) 0.03544(5) Uani 1 1 d . . .
P1 P 1.09807(12) 0.72512(7) 0.97888(11) 0.0410(3) Uani 1 1 d . . .
P2 P 0.71939(10) 0.76345(9) 0.60138(9) 0.0351(3) Uani 1 1 d . . .
C1 C 1.0615(5) 0.7688(5) 0.6698(5) 0.0542(17) Uani 1 1 d . . .
H1A H 1.1572 0.7457 0.7181 0.081 Uiso 1 1 calc R . .
H1B H 1.0705 0.8326 0.6496 0.081 Uiso 1 1 calc R . .
H1C H 1.0294 0.7359 0.5825 0.081 Uiso 1 1 calc R . .
C2 C 0.7663(4) 0.7357(4) 0.9134(4) 0.0455(13) Uani 1 1 d . . .
O O 0.6816(4) 0.7260(4) 0.9849(4) 0.0808(16) Uani 1 1 d . . .
C11 C 1.1498(7) 0.5586(4) 0.8509(7) 0.0666(14) Uani 1 1 d . . .
H11A H 1.0460 0.5474 0.8526 0.100 Uiso 1 1 calc R . .
H11B H 1.2044 0.5021 0.8640 0.100 Uiso 1 1 calc R . .
H11C H 1.1577 0.5849 0.7612 0.100 Uiso 1 1 calc R . .
C12 C 1.2139(6) 0.6230(4) 0.9672(7) 0.0604(14) Uani 1 1 d . . .
H12A H 1.3123 0.6434 0.9520 0.072 Uiso 1 1 calc R . .
C13 C 1.2361(11) 0.5773(5) 1.1091(8) 0.106(3) Uani 1 1 d . . .
H13A H 1.3382 0.5544 1.1353 0.127 Uiso 1 1 calc R . .
H13B H 1.1678 0.5258 1.1046 0.127 Uiso 1 1 calc R . .
C14 C 1.2065(9) 0.6448(5) 1.2188(7) 0.085(2) Uani 1 1 d . . .
H14A H 1.1921 0.6129 1.3036 0.102 Uiso 1 1 calc R . .
H14B H 1.2910 0.6862 1.2446 0.102 Uiso 1 1 calc R . .
C15 C 1.0671(7) 0.6969(4) 1.1543(5) 0.0644(16) Uani 1 1 d . . .
H15A H 0.9833 0.6535 1.1415 0.077 Uiso 1 1 calc R . .
C16 C 1.0272(7) 0.7741(6) 1.2422(5) 0.082(2) Uani 1 1 d . . .
H16A H 1.1121 0.8141 1.2681 0.124 Uiso 1 1 calc R . .
H16B H 0.9998 0.7502 1.3265 0.124 Uiso 1 1 calc R . .
H16C H 0.9440 0.8076 1.1883 0.124 Uiso 1 1 calc R . .
C21 C 1.2269(5) 0.8200(3) 1.0155(4) 0.0408(9) Uani 1 1 d . . .
C22 C 1.1644(6) 0.9039(4) 1.0223(6) 0.0541(12) Uani 1 1 d . . .
H22A H 1.0603 0.9101 1.0028 0.065 Uiso 1 1 calc R . .
C23 C 1.2541(7) 0.9802(4) 1.0580(6) 0.0648(14) Uani 1 1 d . . .
H23A H 1.2103 1.0369 1.0659 0.078 Uiso 1 1 calc R . .
C24 C 1.4055(6) 0.9722(4) 1.0814(5) 0.0608(14) Uani 1 1 d . . .
H24A H 1.4667 1.0232 1.1050 0.073 Uiso 1 1 calc R . .
C25 C 1.4655(6) 0.8900(4) 1.0701(7) 0.0686(15) Uani 1 1 d . . .
H25A H 1.5695 0.8847 1.0830 0.082 Uiso 1 1 calc R . .
C26 C 1.3795(6) 0.8137(4) 1.0402(6) 0.0586(13) Uani 1 1 d . . .
H26A H 1.4251 0.7571 1.0367 0.070 Uiso 1 1 calc R . .
C31 C 0.4590(6) 0.6650(4) 0.6247(7) 0.0623(14) Uani 1 1 d . . .
H31A H 0.4570 0.6357 0.5350 0.093 Uiso 1 1 calc R . .
H31B H 0.3586 0.6693 0.6417 0.093 Uiso 1 1 calc R . .
H31C H 0.5200 0.6299 0.6990 0.093 Uiso 1 1 calc R . .
C32 C 0.5231(4) 0.7578(5) 0.6223(4) 0.0465(9) Uani 1 1 d . . .
H32A H 0.5171 0.7876 0.7123 0.056 Uiso 1 1 calc R . .
C33 C 0.4394(6) 0.8185(4) 0.5017(7) 0.0664(15) Uani 1 1 d . . .
H33A H 0.4243 0.7862 0.4119 0.080 Uiso 1 1 calc R . .
H33B H 0.3420 0.8363 0.5199 0.080 Uiso 1 1 calc R . .
C34 C 0.5347(7) 0.8996(4) 0.4978(8) 0.0787(19) Uani 1 1 d . . .
H34A H 0.5366 0.9368 0.5816 0.094 Uiso 1 1 calc R . .
H34B H 0.4950 0.9363 0.4147 0.094 Uiso 1 1 calc R . .
C35 C 0.6935(6) 0.8670(3) 0.4924(5) 0.0495(12) Uani 1 1 d . . .
H35A H 0.6958 0.8499 0.3943 0.059 Uiso 1 1 calc R . .
C36 C 0.8091(9) 0.9401(5) 0.5377(10) 0.085(2) Uani 1 1 d . . .
H36A H 0.8254 0.9477 0.6388 0.128 Uiso 1 1 calc R . .
H36B H 0.7741 0.9967 0.4920 0.128 Uiso 1 1 calc R . .
H36C H 0.9017 0.9228 0.5112 0.128 Uiso 1 1 calc R . .
C41 C 0.7322(5) 0.6705(3) 0.4821(5) 0.0377(9) Uani 1 1 d . . .
C42 C 0.6772(6) 0.6737(3) 0.3382(5) 0.0536(12) Uani 1 1 d . . .
H42A H 0.6355 0.7274 0.2958 0.064 Uiso 1 1 calc R . .
C43 C 0.6843(8) 0.5962(4) 0.2566(6) 0.0705(16) Uani 1 1 d . . .
H43A H 0.6449 0.5975 0.1595 0.085 Uiso 1 1 calc R . .
C44 C 0.7481(7) 0.5189(4) 0.3174(6) 0.0669(15) Uani 1 1 d . . .
H44A H 0.7555 0.4679 0.2615 0.080 Uiso 1 1 calc R . .
C45 C 0.8008(6) 0.5152(3) 0.4579(6) 0.0607(13) Uani 1 1 d . . .
H45A H 0.8420 0.4612 0.4998 0.073 Uiso 1 1 calc R . .
C46 C 0.7939(7) 0.5908(4) 0.5394(6) 0.0487(12) Uani 1 1 d . . .
H46A H 0.8324 0.5879 0.6366 0.058 Uiso 1 1 calc R . .

loop_
_atom_site_aniso_label
_atom_site_aniso_U_11
_atom_site_aniso_U_22
_atom_site_aniso_U_33
_atom_site_aniso_U_23
_atom_site_aniso_U_13
_atom_site_aniso_U_12
Ir 0.03056(7) 0.04547(8) 0.03003(6) -0.00067(9) 0.00541(4) 0.00127(10)
P1 0.0344(5) 0.0466(7) 0.0392(5) 0.0050(4) 0.0009(4) -0.0031(4)
P2 0.0351(4) 0.0362(7) 0.0328(4) -0.0013(4) 0.0038(3) 0.0029(5)
C1 0.043(2) 0.074(5) 0.046(2) 0.003(2) 0.0102(16) -0.001(2)
C2 0.0370(17) 0.058(4) 0.0407(18) 0.009(2) 0.0065(14) 0.005(2)
O 0.058(2) 0.123(5) 0.068(2) 0.020(2) 0.0292(17) 0.019(2)
C11 0.058(3) 0.053(3) 0.089(4) -0.005(3) 0.012(3) 0.002(2)
C12 0.039(3) 0.049(3) 0.085(4) 0.004(3) -0.005(3) 0.004(2)
C13 0.138(7) 0.067(4) 0.086(5) 0.013(4) -0.042(5) 0.007(5)
C14 0.102(5) 0.074(4) 0.061(3) 0.021(3) -0.030(3) -0.006(4)
C15 0.071(3) 0.075(4) 0.039(2) 0.014(2) -0.008(2) -0.030(3)
C16 0.088(4) 0.120(7) 0.040(2) 0.006(3) 0.015(2) -0.019(4)
C21 0.041(2) 0.045(2) 0.036(2) 0.0038(17) 0.0054(16) -0.0052(18)
C22 0.052(3) 0.051(3) 0.059(3) 0.005(2) 0.011(2) -0.003(2)
C23 0.080(4) 0.045(3) 0.073(3) 0.000(2) 0.025(3) -0.002(3)
C24 0.070(3) 0.054(3) 0.056(3) 0.000(2) 0.007(2) -0.021(3)
C25 0.046(3) 0.071(4) 0.083(4) 0.001(3) -0.001(3) -0.017(3)
C26 0.042(3) 0.054(3) 0.076(3) -0.007(2) 0.001(2) -0.008(2)
C31 0.039(2) 0.059(3) 0.093(4) 0.005(3) 0.022(3) -0.004(2)
C32 0.0355(16) 0.055(3) 0.0483(18) -0.001(3) 0.0073(13) 0.000(3)
C33 0.048(3) 0.070(4) 0.076(4) 0.005(3) -0.001(3) 0.011(3)
C34 0.064(4) 0.055(3) 0.109(5) 0.021(3) -0.001(3) 0.016(3)
C35 0.066(3) 0.034(2) 0.045(2) 0.0031(19) 0.002(2) 0.004(2)
C36 0.073(5) 0.047(4) 0.129(6) 0.013(4) 0.004(4) -0.011(3)
C41 0.038(2) 0.032(2) 0.041(2) -0.0044(17) 0.0046(17) -0.0004(17)
C42 0.070(3) 0.048(3) 0.042(2) -0.0022(19) 0.010(2) 0.006(2)
C43 0.104(5) 0.065(4) 0.045(3) -0.017(2) 0.022(3) -0.003(3)
C44 0.087(4) 0.056(3) 0.064(3) -0.018(3) 0.031(3) -0.003(3)
C45 0.066(3) 0.034(2) 0.085(4) -0.012(2) 0.020(3) 0.006(2)
C46 0.051(3) 0.042(3) 0.051(3) -0.003(2) 0.005(2) 0.004(2)

loop_
_atom_type_symbol
_atom_type_description
_atom_type_scat_dispersion_real
_atom_type_scat_dispersion_imag
_atom_type_scat_source
C C 0.0033 0.0016 'International Tables Vol C Tables 4.2.6.8 and 6.1.1.4'
H H 0.0000 0.0000 'International Tables Vol C Tables 4.2.6.8 and 6.1.1.4'
O O 0.0106 0.0060 'International Tables Vol C Tables 4.2.6.8 and 6.1.1.4'
P P 0.1023 0.0942 'International Tables Vol C Tables 4.2.6.8 and 6.1.1.4'
Ir Ir -1.4442 7.9887 'International Tables Vol C Tables 4.2.6.8 and 6.1.1.4'

loop_
_geom_angle_atom_site_label_1
_geom_angle_atom_site_label_2
_geom_angle_atom_site_label_3
_geom_angle
_geom_angle_site_symmetry_1
_geom_angle_site_symmetry_3
_geom_angle_publ_flag
C2 Ir C1 179.3(2) . . ?
C2 Ir P1 92.73(13) . . ?
C1 Ir P1 86.57(13) . . ?
C2 Ir P2 92.74(12) . . ?
C1 Ir P2 87.93(13) . . ?
P1 Ir P2 171.81(4) . . ?
C21 P1 C15 102.1(2) . . ?
C21 P1 C12 106.2(2) . . ?
C15 P1 C12 94.0(3) . . ?
C21 P1 Ir 113.69(14) . . ?
C15 P1 Ir 120.2(2) . . ?
C12 P1 Ir 117.80(18) . . ?
C41 P2 C35 106.2(2) . . ?
C41 P2 C32 103.0(3) . . ?
C35 P2 C32 94.8(3) . . ?
C41 P2 Ir 110.36(15) . . ?
C35 P2 Ir 122.30(17) . . ?
C32 P2 Ir 117.72(13) . . ?
O C2 Ir 179.8(6) . . ?
C11 C12 C13 111.2(5) . . ?
C11 C12 P1 114.6(4) . . ?
C13 C12 P1 106.3(5) . . ?
C12 C13 C14 109.5(6) . . ?
C15 C14 C13 107.3(5) . . ?
C16 C15 C14 115.5(5) . . ?
C16 C15 P1 117.0(4) . . ?
C14 C15 P1 103.0(5) . . ?
C22 C21 C26 118.2(5) . . ?
C22 C21 P1 116.3(4) . . ?
C26 C21 P1 125.5(4) . . ?
C21 C22 C23 120.6(5) . . ?
C24 C23 C22 120.0(5) . . ?
C25 C24 C23 118.8(5) . . ?
C24 C25 C26 122.1(6) . . ?
C25 C26 C21 120.2(5) . . ?
C31 C32 C33 114.0(4) . . ?
C31 C32 P2 115.9(4) . . ?
C33 C32 P2 103.7(4) . . ?
C34 C33 C32 106.3(5) . . ?
C33 C34 C35 108.2(5) . . ?
C36 C35 C34 112.2(5) . . ?
C36 C35 P2 115.0(4) . . ?
C34 C35 P2 104.6(4) . . ?
C46 C41 C42 118.3(4) . . ?
C46 C41 P2 117.6(4) . . ?
C42 C41 P2 124.0(4) . . ?
C41 C42 C43 119.5(5) . . ?
C44 C43 C42 120.3(5) . . ?
C45 C44 C43 120.4(5) . . ?
C44 C45 C46 119.9(5) . . ?
C41 C46 C45 121.6(5) . . ?

loop_
_geom_bond_atom_site_label_1
_geom_bond_atom_site_label_2
_geom_bond_distance
_geom_bond_site_symmetry_2
_geom_bond_publ_flag
Ir C2 1.832(4) . ?
Ir C1 2.134(4) . ?
Ir P1 2.2715(10) . ?
Ir P2 2.2928(9) . ?
P1 C21 1.822(4) . ?
P1 C15 1.831(5) . ?
P1 C12 1.862(5) . ?
P2 C41 1.816(4) . ?
P2 C35 1.849(5) . ?
P2 C32 1.854(4) . ?
C2 O 1.150(5) . ?
C11 C12 1.503(8) . ?
C12 C13 1.512(10) . ?
C13 C14 1.523(12) . ?
C14 C15 1.517(9) . ?
C15 C16 1.513(10) . ?
C21 C22 1.374(7) . ?
C21 C26 1.375(7) . ?
C22 C23 1.398(8) . ?
C23 C24 1.366(8) . ?
C24 C25 1.347(8) . ?
C25 C26 1.373(8) . ?
C31 C32 1.494(8) . ?
C32 C33 1.551(7) . ?
C33 C34 1.489(9) . ?
C34 C35 1.545(8) . ?
C35 C36 1.516(8) . ?
C41 C46 1.375(7) . ?
C41 C42 1.389(6) . ?
C42 C43 1.402(7) . ?
C43 C44 1.362(9) . ?
C44 C45 1.354(8) . ?
C45 C46 1.378(7) . ?
